data_1520728
loop_
_publ_author_name
'Cheng, Qing-Qing'
'Qian, Yu'
'Zavalij, Peter Y.'
'Doyle, Michael P.'

_publ_section_title
;
 Lewis Acid/Rhodium-Catalyzed Formal [3 + 3]-Cycloaddition of
 Enoldiazoacetates with Donor-Acceptor Cyclopropanes.
;
_journal_issue 14
_journal_name_full 'Organic letters'
_journal_page_first 3568
_journal_page_last 3571
_journal_paper_doi 10.1021/acs.orglett.5b01674
_journal_volume 17
_journal_year 2015
_chemical_formula_moiety 'C25 H34 N2 O9 Si'
_chemical_formula_sum 'C25 H34 N2 O9 Si'
_chemical_formula_weight 534.63
_chemical_name_common QY614
_chemical_name_systematic
;
Doyle-Quian QY614
;
_space_group_IT_number 61
_symmetry_cell_setting orthorhombic
_symmetry_space_group_name_Hall '-P 2ac 2ab'
_symmetry_space_group_name_H-M 'P b c a'
_atom_sites_solution_hydrogens geom
_atom_sites_solution_primary direct
_atom_sites_solution_secondary difmap
_audit_creation_method 'SHELXL-97 & ZCIF'
_cell_angle_alpha 90.00
_cell_angle_beta 90.00
_cell_angle_gamma 90.00
_cell_formula_units_Z 8
_cell_length_a 10.3059(7)
_cell_length_b 20.6482(13)
_cell_length_c 25.5756(17)
_cell_measurement_reflns_used 26365
_cell_measurement_temperature 150(2)
_cell_measurement_theta_max 30.0
_cell_measurement_theta_min 2.3
_cell_volume 5442.4(6)
_computing_cell_refinement Apex2
_computing_data_collection 'Apex2 (Bruker, 2010)'
_computing_data_reduction Apex2
_computing_molecular_graphics 'XSHEL (Bruker, 2004)'
_computing_publication_material SHELXL-97
_computing_structure_refinement 'SHELXL-97 (Sheldrick, 2008)'
_computing_structure_solution 'SHELXS-97 (Sheldrick, 2008)'
_diffrn_ambient_temperature 150(2)
_diffrn_detector 'CCD area detector'
_diffrn_detector_area_resol_mean 8.333
_diffrn_detector_type 'Bruker Smart Apex II'
_diffrn_measured_fraction_theta_full 0.999
_diffrn_measured_fraction_theta_max 0.999
_diffrn_measurement_device_type 'three-circle diffractometer'
_diffrn_measurement_method '\f and \w scans'
_diffrn_measurement_specimen_support 'MiTeGen loop'
_diffrn_orient_matrix_type standard
_diffrn_orient_matrix_UB_11 0.0961084
_diffrn_orient_matrix_UB_12 0.0066537
_diffrn_orient_matrix_UB_13 -0.0002222
_diffrn_orient_matrix_UB_21 -0.0005304
_diffrn_orient_matrix_UB_22 -0.0000168
_diffrn_orient_matrix_UB_23 -0.0390993
_diffrn_orient_matrix_UB_31 -0.0133438
_diffrn_orient_matrix_UB_32 0.0479716
_diffrn_orient_matrix_UB_33 0.0000232
_diffrn_radiation_monochromator graphite
_diffrn_radiation_source 'fine-focus sealed tube'
_diffrn_radiation_type MoK\a
_diffrn_radiation_wavelength 0.71073
_diffrn_reflns_av_R_equivalents 0.0251
_diffrn_reflns_av_sigmaI/netI 0.0131
_diffrn_reflns_limit_h_max 14
_diffrn_reflns_limit_h_min -14
_diffrn_reflns_limit_k_max 28
_diffrn_reflns_limit_k_min -28
_diffrn_reflns_limit_l_max 34
_diffrn_reflns_limit_l_min -35
_diffrn_reflns_number 73823
_diffrn_reflns_theta_full 30.00
_diffrn_reflns_theta_max 30.00
_diffrn_reflns_theta_min 1.97
_diffrn_standards_decay_% 0
_exptl_absorpt_coefficient_mu 0.140
_exptl_absorpt_correction_T_max 0.950
_exptl_absorpt_correction_T_min 0.915
_exptl_absorpt_correction_type multi-scan
_exptl_absorpt_process_details 'SADABS (Sheldrick, 2008)'
_exptl_crystal_colour yellow
_exptl_crystal_density_diffrn 1.305
_exptl_crystal_density_method 'not measured'
_exptl_crystal_description prism
_exptl_crystal_F_000 2272
_exptl_crystal_size_max 0.47
_exptl_crystal_size_mid 0.40
_exptl_crystal_size_min 0.37
_refine_diff_density_max 0.394
_refine_diff_density_min -0.290
_refine_diff_density_rms 0.039
_refine_ls_extinction_method none
_refine_ls_goodness_of_fit_ref 1.000
_refine_ls_hydrogen_treatment refall
_refine_ls_matrix_type full
_refine_ls_number_parameters 470
_refine_ls_number_reflns 7938
_refine_ls_number_restraints 0
_refine_ls_restrained_S_all 1.000
_refine_ls_R_factor_all 0.0387
_refine_ls_R_factor_gt 0.0329
_refine_ls_shift/su_max 0.001
_refine_ls_shift/su_mean 0.000
_refine_ls_structure_factor_coef Fsqd
_refine_ls_weighting_details 'w=1/[\s^2^(Fo^2^)+(0.01P)^2^+3.155P], P=(max(Fo^2^,0)+2Fc^2^)/3'
_refine_ls_weighting_scheme calc
_refine_ls_wR_factor_gt 0.0648
_refine_ls_wR_factor_ref 0.0666
_reflns_number_gt 6916
_reflns_number_total 7938
_reflns_threshold_expression >2sigma(I)
_cod_data_source_file ol5b01674_si_002.cif
_cod_data_source_block 2302
_cod_depositor_comments
;
The following automatic conversions were performed:

'_symmetry_cell_setting' value 'Orthorhombic' changed to
'orthorhombic' according to
/usr/data/users/saulius/crontab/automatic-downloads/rss-feeds/ACS/lib/dictionaries/cif_core.dic
dictionary named 'cif_core.dic' version 2.4.2 from 2011-04-26.

'_refine_ls_hydrogen_treatment' value 'refAll' changed to 'refall'
according to
/usr/data/users/saulius/crontab/automatic-downloads/rss-feeds/ACS/lib/dictionaries/cif_core.dic
dictionary named 'cif_core.dic' version 2.4.2 from 2011-04-26.

Automatic conversion script
Id: cif_fix_values 3271 2015-04-21 07:52:19Z andrius 

 Adding full bibliography for 1520728.cif.
;
_cod_original_sg_symbol_H-M Pbca
_cod_database_code 1520728

loop_
_symmetry_equiv_pos_as_xyz
'x, y, z'
'-x+1/2, -y, z+1/2'
'-x, y+1/2, -z+1/2'
'x+1/2, -y+1/2, -z'
'-x, -y, -z'
'x-1/2, y, -z-1/2'
'x, -y-1/2, z-1/2'
'-x-1/2, y-1/2, z'

loop_
_atom_site_label
_atom_site_type_symbol
_atom_site_fract_x
_atom_site_fract_y
_atom_site_fract_z
_atom_site_U_iso_or_equiv
_atom_site_adp_type
_atom_site_occupancy
_atom_site_symmetry_multiplicity
_atom_site_calc_flag
C1 C 0.15145(11) 0.48563(5) -0.11234(4) 0.0269(2) Uani 1 1 d
H1 H 0.1553(12) 0.4890(6) -0.0755(5) 0.027(3) Uiso 1 1 d
C2 C 0.06081(13) 0.52094(6) -0.14059(5) 0.0363(3) Uani 1 1 d
H2 H 0.0035(15) 0.5493(7) -0.1224(6) 0.047(4) Uiso 1 1 d
C3 C 0.05384(13) 0.51421(7) -0.19445(5) 0.0403(3) Uani 1 1 d
H3 H -0.0102(15) 0.5378(7) -0.2136(6) 0.049(4) Uiso 1 1 d
C4 C 0.13774(13) 0.47275(6) -0.22034(5) 0.0360(3) Uani 1 1 d
H4 H 0.1334(14) 0.4683(7) -0.2576(6) 0.041(4) Uiso 1 1 d
C5 C 0.22786(12) 0.43698(5) -0.19245(4) 0.0284(2) Uani 1 1 d
H5 H 0.2862(13) 0.4077(6) -0.2094(5) 0.034(4) Uiso 1 1 d
C6 C 0.23493(10) 0.44328(5) -0.13814(4) 0.02242(19) Uani 1 1 d
C7 C 0.32942(10) 0.40200(5) -0.10913(4) 0.02254(19) Uani 1 1 d
O7 O 0.39064(8) 0.35820(4) -0.12838(3) 0.03313(18) Uani 1 1 d
O8 O 0.33624(7) 0.41902(3) -0.05855(3) 0.02410(15) Uani 1 1 d
C9 C 0.41208(10) 0.37767(5) -0.02343(4) 0.02163(19) Uani 1 1 d
H9 H 0.4903(12) 0.3638(6) -0.0415(4) 0.020(3) Uiso 1 1 d
C10 C 0.32617(10) 0.32192(5) -0.00533(4) 0.02109(18) Uani 1 1 d
H101 H 0.3790(12) 0.2865(6) 0.0080(5) 0.025(3) Uiso 1 1 d
H102 H 0.2710(12) 0.3049(6) -0.0334(5) 0.025(3) Uiso 1 1 d
C11 C 0.24715(9) 0.35076(4) 0.04030(4) 0.01817(17) Uani 1 1 d
C12 C 0.35497(9) 0.39051(4) 0.07015(4) 0.01862(17) Uani 1 1 d
C13 C 0.43714(10) 0.41926(5) 0.02518(4) 0.02233(19) Uani 1 1 d
H131 H 0.5279(13) 0.4206(6) 0.0347(5) 0.029(3) Uiso 1 1 d
H132 H 0.4111(12) 0.4628(6) 0.0185(5) 0.024(3) Uiso 1 1 d
C14 C 0.13573(10) 0.39332(5) 0.02053(4) 0.01963(18) Uani 1 1 d
O14 O 0.12765(8) 0.45100(3) 0.02548(3) 0.02658(16) Uani 1 1 d
O15 O 0.04641(7) 0.35620(3) -0.00297(3) 0.02550(15) Uani 1 1 d
C16 C -0.06823(11) 0.39002(6) -0.02203(5) 0.0268(2) Uani 1 1 d
H161 H -0.1309(14) 0.3563(7) -0.0293(5) 0.034(4) Uiso 1 1 d
H162 H -0.1006(14) 0.4192(7) 0.0044(5) 0.037(4) Uiso 1 1 d
H163 H -0.0473(13) 0.4138(6) -0.0537(5) 0.035(4) Uiso 1 1 d
C17 C 0.18849(9) 0.29751(5) 0.07434(4) 0.02058(18) Uani 1 1 d
O17 O 0.20546(8) 0.24044(3) 0.06906(3) 0.03074(17) Uani 1 1 d
O18 O 0.11256(7) 0.32421(3) 0.11114(3) 0.02455(15) Uani 1 1 d
C19 C 0.04920(13) 0.27930(6) 0.14636(5) 0.0327(2) Uani 1 1 d
H191 H -0.0083(15) 0.3055(7) 0.1680(6) 0.044(4) Uiso 1 1 d
H192 H 0.0013(15) 0.2479(7) 0.1272(6) 0.045(4) Uiso 1 1 d
H193 H 0.1146(15) 0.2577(8) 0.1684(6) 0.049(4) Uiso 1 1 d
C20 C 0.30978(10) 0.44185(4) 0.10891(4) 0.02013(18) Uani 1 1 d
N21 N 0.27422(9) 0.42022(4) 0.15542(3) 0.02213(17) Uani 1 1 d
N22 N 0.24641(11) 0.40140(4) 0.19514(4) 0.0308(2) Uani 1 1 d
C22 C 0.31121(10) 0.51273(5) 0.10458(4) 0.02198(19) Uani 1 1 d
O22 O 0.34422(9) 0.54389(4) 0.06703(3) 0.03171(18) Uani 1 1 d
O23 O 0.27082(8) 0.53991(3) 0.14989(3) 0.02847(17) Uani 1 1 d
C24 C 0.27728(14) 0.60995(5) 0.15143(5) 0.0337(3) Uani 1 1 d
H241 H 0.2372(16) 0.6222(8) 0.1840(6) 0.053(5) Uiso 1 1 d
H242 H 0.3671(18) 0.6242(8) 0.1504(7) 0.065(5) Uiso 1 1 d
H243 H 0.2317(16) 0.6290(8) 0.1226(6) 0.053(5) Uiso 1 1 d
O24 O 0.42208(7) 0.34129(3) 0.09861(3) 0.01958(13) Uani 1 1 d
Si1 Si 0.56545(3) 0.338681(13) 0.128685(11) 0.02038(6) Uani 1 1 d
C25 C 0.58931(13) 0.41098(6) 0.17100(5) 0.0337(3) Uani 1 1 d
H251 H 0.6734(17) 0.4102(8) 0.1874(6) 0.056(5) Uiso 1 1 d
H252 H 0.5835(16) 0.4499(8) 0.1503(6) 0.053(5) Uiso 1 1 d
H253 H 0.5250(16) 0.4132(7) 0.1988(6) 0.051(4) Uiso 1 1 d
C26 C 0.69973(12) 0.33346(7) 0.08001(5) 0.0355(3) Uani 1 1 d
H261 H 0.7750(18) 0.3153(9) 0.0950(7) 0.067(5) Uiso 1 1 d
H262 H 0.6756(15) 0.3091(8) 0.0499(6) 0.050(4) Uiso 1 1 d
H263 H 0.7230(17) 0.3751(9) 0.0670(6) 0.059(5) Uiso 1 1 d
C27 C 0.55388(10) 0.26206(5) 0.16846(4) 0.02251(19) Uani 1 1 d
C28 C 0.43653(12) 0.26474(6) 0.20541(5) 0.0321(2) Uani 1 1 d
H281 H 0.4321(14) 0.2247(7) 0.2270(6) 0.044(4) Uiso 1 1 d
H282 H 0.4403(14) 0.3020(7) 0.2294(5) 0.040(4) Uiso 1 1 d
H283 H 0.3540(14) 0.2685(7) 0.1860(5) 0.036(4) Uiso 1 1 d
C29 C 0.53758(12) 0.20396(6) 0.13171(5) 0.0310(2) Uani 1 1 d
H291 H 0.5316(14) 0.1631(7) 0.1524(5) 0.039(4) Uiso 1 1 d
H292 H 0.4595(14) 0.2085(7) 0.1098(6) 0.039(4) Uiso 1 1 d
H293 H 0.6118(15) 0.1992(7) 0.1078(6) 0.044(4) Uiso 1 1 d
C30 C 0.67760(12) 0.25329(7) 0.20138(5) 0.0345(3) Uani 1 1 d
H301 H 0.6695(15) 0.2136(7) 0.2239(6) 0.045(4) Uiso 1 1 d
H302 H 0.7533(15) 0.2481(7) 0.1795(6) 0.042(4) Uiso 1 1 d
H303 H 0.6925(15) 0.2899(8) 0.2247(6) 0.049(4) Uiso 1 1 d

loop_
_atom_site_aniso_label
_atom_site_aniso_U_11
_atom_site_aniso_U_22
_atom_site_aniso_U_33
_atom_site_aniso_U_23
_atom_site_aniso_U_13
_atom_site_aniso_U_12
C1 0.0307(5) 0.0288(5) 0.0213(5) 0.0036(4) 0.0043(4) 0.0028(4)
C2 0.0357(6) 0.0429(7) 0.0304(6) 0.0069(5) 0.0059(5) 0.0136(5)
C3 0.0392(7) 0.0513(8) 0.0306(6) 0.0121(5) -0.0014(5) 0.0115(6)
C4 0.0451(7) 0.0423(7) 0.0207(5) 0.0048(5) -0.0016(5) 0.0025(5)
C5 0.0360(6) 0.0274(5) 0.0219(5) 0.0003(4) 0.0029(4) 0.0000(4)
C6 0.0258(5) 0.0207(4) 0.0208(4) 0.0026(3) 0.0017(4) -0.0023(4)
C7 0.0257(5) 0.0218(4) 0.0202(4) 0.0002(3) 0.0018(4) -0.0018(4)
O7 0.0397(5) 0.0330(4) 0.0267(4) -0.0071(3) -0.0020(3) 0.0115(4)
O8 0.0312(4) 0.0228(3) 0.0184(3) 0.0011(3) 0.0010(3) 0.0047(3)
C9 0.0242(5) 0.0212(4) 0.0194(4) 0.0019(3) 0.0011(4) 0.0018(4)
C10 0.0242(5) 0.0185(4) 0.0206(4) -0.0016(3) -0.0005(4) 0.0004(4)
C11 0.0204(4) 0.0156(4) 0.0186(4) 0.0008(3) -0.0010(3) -0.0010(3)
C12 0.0209(4) 0.0166(4) 0.0183(4) 0.0012(3) -0.0006(3) -0.0009(3)
C13 0.0255(5) 0.0216(4) 0.0199(4) 0.0016(3) 0.0020(4) -0.0049(4)
C14 0.0212(4) 0.0209(4) 0.0168(4) 0.0012(3) 0.0002(3) -0.0001(3)
O14 0.0293(4) 0.0188(3) 0.0316(4) -0.0003(3) -0.0050(3) 0.0023(3)
O15 0.0250(4) 0.0217(3) 0.0298(4) -0.0013(3) -0.0087(3) 0.0011(3)
C16 0.0221(5) 0.0298(5) 0.0285(5) 0.0015(4) -0.0046(4) 0.0024(4)
C17 0.0197(4) 0.0198(4) 0.0222(4) 0.0024(3) -0.0032(4) -0.0025(3)
O17 0.0346(4) 0.0174(3) 0.0403(4) 0.0034(3) 0.0048(3) -0.0009(3)
O18 0.0270(4) 0.0218(3) 0.0248(4) 0.0024(3) 0.0045(3) -0.0040(3)
C19 0.0319(6) 0.0334(6) 0.0328(6) 0.0083(5) 0.0062(5) -0.0084(5)
C20 0.0247(5) 0.0173(4) 0.0184(4) 0.0009(3) 0.0000(4) -0.0015(3)
N21 0.0265(4) 0.0174(4) 0.0226(4) -0.0017(3) 0.0006(3) 0.0014(3)
N22 0.0430(5) 0.0248(4) 0.0246(4) 0.0005(3) 0.0065(4) 0.0028(4)
C22 0.0234(5) 0.0182(4) 0.0243(5) -0.0012(3) -0.0033(4) -0.0008(4)
O22 0.0455(5) 0.0189(3) 0.0307(4) 0.0026(3) 0.0057(4) -0.0033(3)
O23 0.0415(5) 0.0174(3) 0.0265(4) -0.0021(3) 0.0016(3) 0.0025(3)
C24 0.0463(7) 0.0179(5) 0.0368(6) -0.0044(4) -0.0021(5) 0.0050(5)
O24 0.0200(3) 0.0179(3) 0.0209(3) 0.0016(2) -0.0025(3) 0.0001(3)
Si1 0.01727(12) 0.02362(13) 0.02026(12) -0.00163(10) 0.00006(10) -0.00150(10)
C25 0.0310(6) 0.0325(6) 0.0375(6) -0.0095(5) -0.0041(5) -0.0077(5)
C26 0.0254(6) 0.0463(7) 0.0348(6) 0.0036(5) 0.0085(5) 0.0029(5)
C27 0.0193(4) 0.0270(5) 0.0212(4) 0.0009(4) -0.0021(4) 0.0026(4)
C28 0.0291(6) 0.0373(6) 0.0298(6) 0.0090(5) 0.0061(5) 0.0043(5)
C29 0.0337(6) 0.0253(5) 0.0339(6) -0.0011(4) -0.0040(5) 0.0023(4)
C30 0.0276(6) 0.0433(7) 0.0327(6) 0.0025(5) -0.0092(5) 0.0053(5)

loop_
_atom_type_symbol
_atom_type_description
_atom_type_scat_dispersion_real
_atom_type_scat_dispersion_imag
_atom_type_scat_source
C C 0.0033 0.0016 'International Tables Vol C Tables 4.2.6.8 and 6.1.1.4'
H H 0.0000 0.0000 'International Tables Vol C Tables 4.2.6.8 and 6.1.1.4'
N N 0.0061 0.0033 'International Tables Vol C Tables 4.2.6.8 and 6.1.1.4'
O O 0.0106 0.0060 'International Tables Vol C Tables 4.2.6.8 and 6.1.1.4'
Si Si 0.0817 0.0704 'International Tables Vol C Tables 4.2.6.8 and 6.1.1.4'

loop_
_geom_angle_atom_site_label_1
_geom_angle_atom_site_label_2
_geom_angle_atom_site_label_3
_geom_angle
C2 C1 C6 119.93(10)
C2 C1 H1 120.5(8)
C6 C1 H1 119.5(8)
C3 C2 C1 119.97(12)
C3 C2 H2 121.0(9)
C1 C2 H2 119.1(9)
C4 C3 C2 120.29(12)
C4 C3 H3 120.1(9)
C2 C3 H3 119.6(9)
C5 C4 C3 120.14(11)
C5 C4 H4 119.5(9)
C3 C4 H4 120.4(9)
C4 C5 C6 119.84(11)
C4 C5 H5 121.7(8)
C6 C5 H5 118.4(8)
C1 C6 C5 119.82(10)
C1 C6 C7 121.75(9)
C5 C6 C7 118.39(9)
O7 C7 O8 124.18(10)
O7 C7 C6 124.47(9)
O8 C7 C6 111.34(8)
C7 O8 C9 117.77(8)
O8 C9 C10 108.45(8)
O8 C9 C13 105.10(8)
C10 C9 C13 105.94(8)
O8 C9 H9 108.8(7)
C10 C9 H9 113.8(7)
C13 C9 H9 114.2(7)
C9 C10 C11 104.17(8)
C9 C10 H101 110.4(7)
C11 C10 H101 108.7(7)
C9 C10 H102 112.7(7)
C11 C10 H102 112.7(7)
H101 C10 H102 108.1(10)
C17 C11 C14 107.72(8)
C17 C11 C10 111.24(8)
C14 C11 C10 111.56(8)
C17 C11 C12 112.17(7)
C14 C11 C12 112.90(7)
C10 C11 C12 101.25(8)
O24 C12 C20 108.13(7)
O24 C12 C13 112.75(8)
C20 C12 C13 112.58(8)
O24 C12 C11 102.55(7)
C20 C12 C11 117.46(8)
C13 C12 C11 103.03(7)
C9 C13 C12 107.20(8)
C9 C13 H131 112.5(8)
C12 C13 H131 110.7(8)
C9 C13 H132 109.7(7)
C12 C13 H132 109.9(7)
H131 C13 H132 106.9(11)
O14 C14 O15 124.54(9)
O14 C14 C11 125.89(9)
O15 C14 C11 109.56(8)
C14 O15 C16 115.66(8)
O15 C16 H161 105.1(8)
O15 C16 H162 110.2(8)
H161 C16 H162 110.7(11)
O15 C16 H163 109.9(8)
H161 C16 H163 110.5(11)
H162 C16 H163 110.3(11)
O17 C17 O18 124.58(9)
O17 C17 C11 125.85(9)
O18 C17 C11 109.56(8)
C17 O18 C19 115.85(8)
O18 C19 H191 105.8(9)
O18 C19 H192 110.5(9)
H191 C19 H192 110.8(12)
O18 C19 H193 109.7(9)
H191 C19 H193 110.0(12)
H192 C19 H193 110.0(12)
N21 C20 C22 114.05(8)
N21 C20 C12 115.78(8)
C22 C20 C12 129.88(8)
N22 N21 C20 178.63(11)
O22 C22 O23 123.23(9)
O22 C22 C20 126.55(9)
O23 C22 C20 110.22(8)
C22 O23 C24 115.04(9)
O23 C24 H241 105.5(10)
O23 C24 H242 110.2(10)
H241 C24 H242 110.7(14)
O23 C24 H243 111.5(10)
H241 C24 H243 110.2(13)
H242 C24 H243 108.7(14)
C12 O24 Si1 133.42(6)
O24 Si1 C25 111.08(5)
O24 Si1 C26 110.59(5)
C25 Si1 C26 109.68(6)
O24 Si1 C27 102.72(4)
C25 Si1 C27 111.59(6)
C26 Si1 C27 111.02(6)
Si1 C25 H251 111.0(10)
Si1 C25 H252 109.9(10)
H251 C25 H252 108.0(13)
Si1 C25 H253 111.9(9)
H251 C25 H253 107.2(13)
H252 C25 H253 108.7(13)
Si1 C26 H261 111.2(11)
Si1 C26 H262 112.1(10)
H261 C26 H262 109.4(14)
Si1 C26 H263 111.6(10)
H261 C26 H263 107.1(14)
H262 C26 H263 105.1(13)
C29 C27 C28 108.61(9)
C29 C27 C30 109.51(9)
C28 C27 C30 108.66(9)
C29 C27 Si1 109.45(7)
C28 C27 Si1 110.59(7)
C30 C27 Si1 109.99(8)
C27 C28 H281 110.3(9)
C27 C28 H282 112.3(8)
H281 C28 H282 107.9(11)
C27 C28 H283 111.8(8)
H281 C28 H283 107.7(12)
H282 C28 H283 106.6(11)
C27 C29 H291 110.1(8)
C27 C29 H292 111.3(8)
H291 C29 H292 109.4(12)
C27 C29 H293 112.0(9)
H291 C29 H293 107.0(12)
H292 C29 H293 107.0(11)
C27 C30 H301 109.9(9)
C27 C30 H302 111.5(9)
H301 C30 H302 107.9(12)
C27 C30 H303 112.0(9)
H301 C30 H303 107.2(12)
H302 C30 H303 108.2(12)

loop_
_geom_bond_atom_site_label_1
_geom_bond_atom_site_label_2
_geom_bond_distance
C1 C2 1.3878(16)
C1 C6 1.3930(15)
C1 H1 0.946(13)
C2 C3 1.3865(17)
C2 H2 0.953(15)
C3 C4 1.3853(19)
C3 H3 0.956(16)
C4 C5 1.3845(17)
C4 H4 0.958(15)
C5 C6 1.3968(14)
C5 H5 0.956(14)
C6 C7 1.4919(14)
C7 O7 1.2076(12)
C7 O8 1.3423(12)
O8 C9 1.4652(12)
C9 C10 1.5242(14)
C9 C13 1.5331(14)
C9 H9 0.972(12)
C10 C11 1.5428(13)
C10 H101 0.973(12)
C10 H102 0.982(12)
C11 C17 1.5272(13)
C11 C14 1.5318(13)
C11 C12 1.5783(13)
C12 O24 1.4287(11)
C12 C20 1.5242(13)
C12 C13 1.5467(13)
C13 H131 0.966(13)
C13 H132 0.954(12)
C14 O14 1.2005(12)
C14 O15 1.3401(12)
O15 C16 1.4565(12)
C16 H161 0.968(14)
C16 H162 0.965(14)
C16 H163 0.971(14)
C17 O17 1.1990(12)
C17 O18 1.3424(12)
O18 C19 1.4483(13)
C19 H191 0.975(15)
C19 H192 0.950(16)
C19 H193 0.986(16)
C20 N21 1.3221(12)
C20 C22 1.4679(13)
N21 N22 1.1249(12)
C22 O22 1.2048(12)
C22 O23 1.3532(12)
O23 C24 1.4483(13)
C24 H241 0.963(16)
C24 H242 0.971(19)
C24 H243 0.958(16)
O24 Si1 1.6666(7)
Si1 C25 1.8603(12)
Si1 C26 1.8646(12)
Si1 C27 1.8846(10)
C25 H251 0.962(17)
C25 H252 0.965(17)
C25 H253 0.973(16)
C26 H261 0.944(19)
C26 H262 0.952(16)
C26 H263 0.952(17)
C27 C29 1.5333(15)
C27 C28 1.5359(15)
C27 C30 1.5387(15)
C28 H281 0.995(15)
C28 H282 0.984(14)
C28 H283 0.987(14)
C29 H291 0.997(14)
C29 H292 0.984(15)
C29 H293 0.984(15)
C30 H301 1.005(15)
C30 H302 0.965(15)
C30 H303 0.974(16)

loop_
_geom_torsion_atom_site_label_1
_geom_torsion_atom_site_label_2
_geom_torsion_atom_site_label_3
_geom_torsion_atom_site_label_4
_geom_torsion
C6 C1 C2 C3 -0.27(19)
C1 C2 C3 C4 -0.5(2)
C2 C3 C4 C5 1.0(2)
C3 C4 C5 C6 -0.65(19)
C2 C1 C6 C5 0.60(17)
C2 C1 C6 C7 -176.97(11)
C4 C5 C6 C1 -0.15(17)
C4 C5 C6 C7 177.51(10)
C1 C6 C7 O7 168.99(11)
C5 C6 C7 O7 -8.62(16)
C1 C6 C7 O8 -9.97(14)
C5 C6 C7 O8 172.42(9)
O7 C7 O8 C9 -6.73(15)
C6 C7 O8 C9 172.24(8)
C7 O8 C9 C10 -84.33(10)
C7 O8 C9 C13 162.73(8)
O8 C9 C10 C11 -82.48(9)
C13 C9 C10 C11 29.91(10)
C9 C10 C11 C17 -161.72(8)
C9 C10 C11 C14 77.97(9)
C9 C10 C11 C12 -42.37(9)
C17 C11 C12 O24 39.95(10)
C14 C11 C12 O24 161.88(7)
C10 C11 C12 O24 -78.73(8)
C17 C11 C12 C20 -78.41(10)
C14 C11 C12 C20 43.52(11)
C10 C11 C12 C20 162.91(8)
C17 C11 C12 C13 157.22(8)
C14 C11 C12 C13 -80.85(9)
C10 C11 C12 C13 38.55(9)
O8 C9 C13 C12 109.66(9)
C10 C9 C13 C12 -5.04(11)
O24 C12 C13 C9 88.82(9)
C20 C12 C13 C9 -148.50(8)
C11 C12 C13 C9 -20.99(10)
C17 C11 C14 O14 125.51(11)
C10 C11 C14 O14 -112.13(11)
C12 C11 C14 O14 1.11(14)
C17 C11 C14 O15 -53.81(10)
C10 C11 C14 O15 68.54(10)
C12 C11 C14 O15 -178.21(8)
O14 C14 O15 C16 -1.62(15)
C11 C14 O15 C16 177.71(8)
C14 C11 C17 O17 126.36(11)
C10 C11 C17 O17 3.81(14)
C12 C11 C17 O17 -108.80(11)
C14 C11 C17 O18 -52.77(10)
C10 C11 C17 O18 -175.33(8)
C12 C11 C17 O18 72.07(10)
O17 C17 O18 C19 0.44(15)
C11 C17 O18 C19 179.59(9)
O24 C12 C20 N21 -35.15(11)
C13 C12 C20 N21 -160.39(9)
C11 C12 C20 N21 80.19(11)
O24 C12 C20 C22 138.17(10)
C13 C12 C20 C22 12.93(15)
C11 C12 C20 C22 -106.50(12)
N21 C20 C22 O22 177.28(10)
C12 C20 C22 O22 3.87(18)
N21 C20 C22 O23 -1.96(13)
C12 C20 C22 O23 -175.37(9)
O22 C22 O23 C24 -3.57(16)
C20 C22 O23 C24 175.70(10)
C20 C12 O24 Si1 -71.35(10)
C13 C12 O24 Si1 53.79(11)
C11 C12 O24 Si1 163.90(7)
C12 O24 Si1 C25 47.51(10)
C12 O24 Si1 C26 -74.52(10)
C12 O24 Si1 C27 166.95(8)
O24 Si1 C27 C29 62.27(8)
C25 Si1 C27 C29 -178.66(8)
C26 Si1 C27 C29 -55.96(9)
O24 Si1 C27 C28 -57.35(8)
C25 Si1 C27 C28 61.73(9)
C26 Si1 C27 C28 -175.58(8)
O24 Si1 C27 C30 -177.37(7)
C25 Si1 C27 C30 -58.30(9)
C26 Si1 C27 C30 64.40(9)
